data_4037154
loop_
_publ_author_name
'Pu\<savec Kirar, Eva'
'Drev, Miha'
'Mirnik, Jona'
'Gro\<selj, Uro\<s'
'Golobi\<c, Amalija'
'Dahmann, Georg'
'Po\<zgan, Franc'
'\<Stefane, Bogdan'
'Svete, Jurij'

_publ_section_title
;
 Synthesis of 3D-Rich Heterocycles:
 Hexahydropyrazolo[1,5-a]pyridin-2(1H)-ones and
 Octahydro-2H-2a,2a<sup>1</sup>-diazacyclopenta[cd]inden-2-ones.
;
_journal_issue 19
_journal_name_full 'The Journal of organic chemistry'
_journal_page_first 8920
_journal_page_last 8933
_journal_paper_doi 10.1021/acs.joc.6b01608
_journal_volume 81
_journal_year 2016
_chemical_formula_sum 'C23 H25 N3 O2'
_chemical_formula_weight 375.46
_space_group_IT_number 60
_space_group_name_Hall '-P 2ac 2b'
_space_group_name_H-M_alt 'P b n a'
_symmetry_cell_setting orthorhombic
_symmetry_space_group_name_H-M 'P b n a'
_atom_sites_solution_hydrogens geom
_atom_sites_solution_primary direct
_atom_sites_solution_secondary difmap
_audit_creation_method SHELXL-97
_cell_angle_alpha 90.00
_cell_angle_beta 90.00
_cell_angle_gamma 90.00
_cell_formula_units_Z 8
_cell_length_a 10.3267(2)
_cell_length_b 16.3628(4)
_cell_length_c 23.1680(6)
_cell_measurement_reflns_used 4311
_cell_measurement_temperature 293(2)
_cell_measurement_theta_max 26.02
_cell_measurement_theta_min 1.00
_cell_volume 3914.78(16)
_computing_cell_refinement 'DENZO-SMN (Otwinowski & Minor, 1997)'
_computing_data_collection 'COLLECT (Nonius, 2000)'
_computing_data_reduction 'DENZO-SMN (Otwinowski & Minor, 1997)'
_computing_molecular_graphics 'ORTEPIII (Farrugia, 1997)'
_computing_publication_material 'SHELXL-97 (Sheldrick, 2008)'
_computing_structure_refinement 'SHELXL-97 (Sheldrick, 2008)'
_computing_structure_solution 'SIR97 (Altomare et al., 1999)'
_diffrn_ambient_temperature 293(2)
_diffrn_measured_fraction_theta_full 0.998
_diffrn_measured_fraction_theta_max 0.998
_diffrn_measurement_device_type 'Nonius Kappa CCD'
_diffrn_measurement_method '\w and \f scans'
_diffrn_radiation_monochromator graphite
_diffrn_radiation_source 'fine-focus sealed tube'
_diffrn_radiation_type MoK\a
_diffrn_radiation_wavelength 0.71073
_diffrn_reflns_av_R_equivalents 0.085
_diffrn_reflns_av_sigmaI/netI 0.0420
_diffrn_reflns_limit_h_max 12
_diffrn_reflns_limit_h_min -12
_diffrn_reflns_limit_k_max 20
_diffrn_reflns_limit_k_min -20
_diffrn_reflns_limit_l_max 28
_diffrn_reflns_limit_l_min -28
_diffrn_reflns_number 34374
_diffrn_reflns_theta_full 26.03
_diffrn_reflns_theta_max 26.03
_diffrn_reflns_theta_min 2.49
_exptl_absorpt_coefficient_mu 0.083
_exptl_absorpt_correction_T_max 0.99
_exptl_absorpt_correction_T_min 0.95
_exptl_absorpt_correction_type multi-scan
_exptl_absorpt_process_details '(DENZO-SMN; Otwinovski, Minor 1997)'
_exptl_crystal_colour colourless
_exptl_crystal_density_diffrn 1.274
_exptl_crystal_density_method 'not measured'
_exptl_crystal_description needel
_exptl_crystal_F_000 1600
_exptl_crystal_size_max 0.4
_exptl_crystal_size_mid 0.1
_exptl_crystal_size_min 0.06
_refine_diff_density_max 0.720
_refine_diff_density_min -1.074
_refine_diff_density_rms 0.315
_refine_ls_extinction_coef 0.204(14)
_refine_ls_extinction_expression Fc^*^=kFc[1+0.001xFc^2^\l^3^/sin(2\q)]^-1/4^
_refine_ls_extinction_method SHELXL
_refine_ls_goodness_of_fit_ref 1.184
_refine_ls_hydrogen_treatment mixed
_refine_ls_matrix_type full
_refine_ls_number_parameters 254
_refine_ls_number_reflns 3851
_refine_ls_number_restraints 0
_refine_ls_restrained_S_all 1.184
_refine_ls_R_factor_all 0.1522
_refine_ls_R_factor_gt 0.0994
_refine_ls_shift/su_max 0.000
_refine_ls_shift/su_mean 0.000
_refine_ls_structure_factor_coef Fsqd
_refine_ls_weighting_details 'calc w=1/[\s^2^(Fo^2^)+(0.1458P)^2^+0.0000P] where P=(Fo^2^+2Fc^2^)/3'
_refine_ls_weighting_scheme calc
_refine_ls_wR_factor_gt 0.1966
_refine_ls_wR_factor_ref 0.2497
_reflns_number_gt 2418
_reflns_number_total 3851
_reflns_threshold_expression >2\s(I)
_cod_data_source_file 28a.cif
_cod_data_source_block 28a
_cod_original_sg_symbol_H-M Pbna
_cod_database_code 4037154

loop_
_symmetry_equiv_pos_as_xyz
'x, y, z'
'-x+1/2, -y, z+1/2'
'x, -y+1/2, -z'
'-x+1/2, y+1/2, -z+1/2'
'-x, -y, -z'
'x-1/2, y, -z-1/2'
'-x, y-1/2, z'
'x-1/2, -y-1/2, z-1/2'

loop_
_atom_site_label
_atom_site_type_symbol
_atom_site_fract_x
_atom_site_fract_y
_atom_site_fract_z
_atom_site_U_iso_or_equiv
_atom_site_adp_type
_atom_site_occupancy
_atom_site_symmetry_multiplicity
_atom_site_calc_flag
_atom_site_refinement_flags
C1 C 0.1450(2) 0.03513(17) 0.19899(12) 0.0457(7) Uani 1 1 d .
H1 H 0.0617 0.0502 0.2162 0.055 Uiso 1 1 calc R
C2 C 0.2420(3) 0.10480(19) 0.20851(13) 0.0531(8) Uani 1 1 d .
H2A H 0.1981 0.1571 0.2109 0.064 Uiso 1 1 calc R
H2B H 0.2917 0.0963 0.2435 0.064 Uiso 1 1 calc R
C3 C 0.1318(2) 0.03580(16) 0.13128(11) 0.0424(7) Uani 1 1 d .
C4 C 0.1011(3) -0.04607(18) 0.10078(13) 0.0522(8) Uani 1 1 d .
H4A H 0.1413 -0.0907 0.1217 0.063 Uiso 1 1 calc R
H4B H 0.0082 -0.0551 0.1006 0.063 Uiso 1 1 calc R
C5 C 0.1515(3) -0.0445(2) 0.03878(14) 0.0611(9) Uani 1 1 d .
H5A H 0.1132 0.0014 0.0186 0.073 Uiso 1 1 calc R
H5B H 0.1248 -0.0941 0.0192 0.073 Uiso 1 1 calc R
C6 C 0.3006(3) -0.0374(2) 0.03610(13) 0.0643(9) Uani 1 1 d .
H6A H 0.3384 -0.0905 0.0286 0.077 Uiso 1 1 calc R
H6B H 0.3255 -0.0007 0.0051 0.077 Uiso 1 1 calc R
C7 C 0.3491(3) -0.0045(2) 0.09347(13) 0.0529(8) Uani 1 1 d .
H7 H 0.3428 -0.0480 0.1224 0.063 Uiso 1 1 calc R
C8 C 0.4780(3) 0.0383(2) 0.10066(14) 0.0647(9) Uani 1 1 d .
H8A H 0.4966 0.0741 0.0683 0.078 Uiso 1 1 calc R
H8B H 0.5483 -0.0004 0.1054 0.078 Uiso 1 1 calc R
C9 C 0.4535(3) 0.0863(2) 0.15556(14) 0.0587(9) Uani 1 1 d .
C10 C 0.0313(2) 0.10107(17) 0.11557(12) 0.0460(7) Uani 1 1 d .
C11 C -0.0981(3) 0.0906(2) 0.13126(15) 0.0602(9) Uani 1 1 d .
H11 H -0.1228 0.0429 0.1501 0.072 Uiso 1 1 calc R
C12 C -0.1902(3) 0.1493(2) 0.11958(17) 0.0726(10) Uani 1 1 d .
H12 H -0.2758 0.1412 0.1306 0.087 Uiso 1 1 calc R
C13 C -0.1548(3) 0.2198(2) 0.09161(19) 0.0752(11) Uani 1 1 d .
H13 H -0.2166 0.2593 0.0831 0.090 Uiso 1 1 calc R
C14 C -0.0294(3) 0.2315(2) 0.07646(18) 0.0743(10) Uani 1 1 d .
H14 H -0.0056 0.2797 0.0580 0.089 Uiso 1 1 calc R
C15 C 0.0635(3) 0.17305(18) 0.08796(14) 0.0571(8) Uani 1 1 d .
H15 H 0.1489 0.1823 0.0770 0.069 Uiso 1 1 calc R
C16 C 0.1910(3) -0.04494(18) 0.22508(12) 0.0477(7) Uani 1 1 d .
C17 C 0.1199(3) -0.1750(2) 0.26733(14) 0.0648(9) Uani 1 1 d .
H17A H 0.2005 -0.1962 0.2519 0.078 Uiso 1 1 calc R
H17B H 0.0509 -0.2116 0.2556 0.078 Uiso 1 1 calc R
C18 C 0.1277(3) -0.17370(18) 0.33232(13) 0.0545(8) Uani 1 1 d .
C19 C 0.0280(3) -0.2052(2) 0.36521(15) 0.0641(9) Uani 1 1 d .
H19 H -0.0440 -0.2281 0.3473 0.077 Uiso 1 1 calc R
C20 C 0.0351(3) -0.2028(2) 0.42508(16) 0.0713(10) Uani 1 1 d .
H20 H -0.0320 -0.2246 0.4470 0.086 Uiso 1 1 calc R
C21 C 0.1398(3) -0.1687(2) 0.45195(15) 0.0670(9) Uani 1 1 d .
H21 H 0.1438 -0.1669 0.4920 0.080 Uiso 1 1 calc R
C22 C 0.2384(3) -0.1374(2) 0.41958(15) 0.0673(9) Uani 1 1 d .
H22 H 0.3094 -0.1138 0.4378 0.081 Uiso 1 1 calc R
C23 C 0.2335(3) -0.1404(2) 0.36063(15) 0.0661(9) Uani 1 1 d .
H23 H 0.3023 -0.1198 0.3392 0.079 Uiso 1 1 calc R
N1 N 0.3250(2) 0.10112(15) 0.15781(10) 0.0496(7) Uani 1 1 d .
N2 N 0.26037(19) 0.06214(13) 0.10980(10) 0.0444(6) Uani 1 1 d .
N3 N 0.0960(2) -0.09455(15) 0.24300(11) 0.0553(7) Uani 1 1 d .
H3 H 0.0172 -0.0780 0.2400 0.066 Uiso 1 1 calc R
O1 O 0.5326(2) 0.10860(17) 0.19166(11) 0.0761(8) Uani 1 1 d .
O2 O 0.30626(19) -0.06330(15) 0.22825(10) 0.0660(7) Uani 1 1 d .

loop_
_atom_site_aniso_label
_atom_site_aniso_U_11
_atom_site_aniso_U_22
_atom_site_aniso_U_33
_atom_site_aniso_U_23
_atom_site_aniso_U_13
_atom_site_aniso_U_12
C1 0.0401(14) 0.0525(17) 0.0445(16) 0.0026(12) 0.0038(11) 0.0020(11)
C2 0.0515(16) 0.0582(18) 0.0495(17) 0.0001(13) -0.0001(13) -0.0034(13)
C3 0.0391(14) 0.0434(15) 0.0446(16) 0.0036(11) 0.0029(10) -0.0033(10)
C4 0.0560(16) 0.0478(16) 0.0529(17) -0.0014(13) 0.0017(13) -0.0033(13)
C5 0.071(2) 0.0619(19) 0.0507(18) -0.0066(15) -0.0044(15) -0.0008(15)
C6 0.073(2) 0.070(2) 0.0493(18) -0.0003(16) 0.0092(15) 0.0185(16)
C7 0.0482(15) 0.0617(18) 0.0488(17) 0.0087(13) 0.0080(12) 0.0109(13)
C8 0.0408(15) 0.089(2) 0.065(2) 0.0166(17) 0.0091(13) 0.0117(15)
C9 0.0401(15) 0.074(2) 0.062(2) 0.0234(16) -0.0047(14) -0.0082(13)
C10 0.0373(14) 0.0500(16) 0.0507(16) 0.0014(12) -0.0026(11) -0.0003(11)
C11 0.0408(15) 0.0631(19) 0.077(2) 0.0115(15) 0.0051(14) -0.0051(14)
C12 0.0362(15) 0.079(2) 0.103(3) 0.007(2) 0.0008(15) 0.0055(15)
C13 0.0494(18) 0.068(2) 0.109(3) 0.012(2) -0.0068(17) 0.0139(16)
C14 0.0576(19) 0.058(2) 0.108(3) 0.0235(19) 0.0007(18) 0.0069(15)
C15 0.0416(14) 0.0530(18) 0.077(2) 0.0146(15) 0.0018(14) 0.0001(12)
C16 0.0449(15) 0.0559(17) 0.0424(15) 0.0061(12) 0.0045(11) 0.0008(12)
C17 0.077(2) 0.0545(19) 0.062(2) 0.0082(15) 0.0022(16) -0.0062(15)
C18 0.0626(18) 0.0435(15) 0.0576(19) 0.0103(13) 0.0028(14) 0.0013(13)
C19 0.0584(18) 0.062(2) 0.072(2) 0.0181(16) 0.0011(15) -0.0064(15)
C20 0.069(2) 0.074(2) 0.071(2) 0.0215(18) 0.0160(17) -0.0010(17)
C21 0.084(2) 0.063(2) 0.055(2) 0.0084(15) 0.0017(17) 0.0089(17)
C22 0.0632(19) 0.073(2) 0.065(2) 0.0068(17) -0.0045(16) -0.0054(16)
C23 0.0592(18) 0.071(2) 0.068(2) 0.0127(16) 0.0058(15) -0.0093(16)
N1 0.0412(12) 0.0558(14) 0.0519(15) 0.0048(11) -0.0003(10) -0.0052(10)
N2 0.0375(12) 0.0507(13) 0.0452(13) 0.0015(10) 0.0019(9) 0.0015(9)
N3 0.0510(14) 0.0571(15) 0.0577(16) 0.0139(12) 0.0023(11) -0.0009(11)
O1 0.0506(13) 0.106(2) 0.0716(16) 0.0228(13) -0.0138(11) -0.0168(12)
O2 0.0461(12) 0.0792(16) 0.0728(16) 0.0219(11) 0.0063(10) 0.0106(10)

loop_
_atom_type_symbol
_atom_type_description
_atom_type_scat_dispersion_real
_atom_type_scat_dispersion_imag
_atom_type_scat_source
C C 0.0033 0.0016 'International Tables Vol C Tables 4.2.6.8 and 6.1.1.4'
H H 0.0000 0.0000 'International Tables Vol C Tables 4.2.6.8 and 6.1.1.4'
N N 0.0061 0.0033 'International Tables Vol C Tables 4.2.6.8 and 6.1.1.4'
O O 0.0106 0.0060 'International Tables Vol C Tables 4.2.6.8 and 6.1.1.4'

loop_
_geom_angle_atom_site_label_1
_geom_angle_atom_site_label_2
_geom_angle_atom_site_label_3
_geom_angle
C16 C1 C2 112.3(2)
C16 C1 C3 115.4(2)
C2 C1 C3 101.2(2)
C16 C1 H1 109.2
C2 C1 H1 109.2
C3 C1 H1 109.2
N1 C2 C1 103.7(2)
N1 C2 H2A 111.0
C1 C2 H2A 111.0
N1 C2 H2B 111.0
C1 C2 H2B 111.0
H2A C2 H2B 109.0
N2 C3 C10 108.9(2)
N2 C3 C4 106.4(2)
C10 C3 C4 110.8(2)
N2 C3 C1 105.0(2)
C10 C3 C1 107.5(2)
C4 C3 C1 117.8(2)
C5 C4 C3 110.2(2)
C5 C4 H4A 109.6
C3 C4 H4A 109.6
C5 C4 H4B 109.6
C3 C4 H4B 109.6
H4A C4 H4B 108.1
C4 C5 C6 112.3(3)
C4 C5 H5A 109.2
C6 C5 H5A 109.2
C4 C5 H5B 109.2
C6 C5 H5B 109.2
H5A C5 H5B 107.9
C7 C6 C5 108.7(2)
C7 C6 H6A 110.0
C5 C6 H6A 110.0
C7 C6 H6B 110.0
C5 C6 H6B 110.0
H6A C6 H6B 108.3
N2 C7 C8 100.1(2)
N2 C7 C6 106.3(2)
C8 C7 C6 123.4(3)
N2 C7 H7 108.7
C8 C7 H7 108.7
C6 C7 H7 108.7
C7 C8 C9 100.7(2)
C7 C8 H8A 111.6
C9 C8 H8A 111.6
C7 C8 H8B 111.6
C9 C8 H8B 111.6
H8A C8 H8B 109.4
O1 C9 N1 125.2(3)
O1 C9 C8 128.1(3)
N1 C9 C8 106.8(2)
C15 C10 C11 117.1(3)
C15 C10 C3 122.7(2)
C11 C10 C3 120.1(2)
C12 C11 C10 121.6(3)
C12 C11 H11 119.2
C10 C11 H11 119.2
C13 C12 C11 119.6(3)
C13 C12 H12 120.2
C11 C12 H12 120.2
C14 C13 C12 119.7(3)
C14 C13 H13 120.1
C12 C13 H13 120.1
C13 C14 C15 121.0(3)
C13 C14 H14 119.5
C15 C14 H14 119.5
C10 C15 C14 120.8(3)
C10 C15 H15 119.6
C14 C15 H15 119.6
O2 C16 N3 122.8(3)
O2 C16 C1 122.5(2)
N3 C16 C1 114.7(2)
N3 C17 C18 112.6(3)
N3 C17 H17A 109.1
C18 C17 H17A 109.1
N3 C17 H17B 109.1
C18 C17 H17B 109.1
H17A C17 H17B 107.8
C19 C18 C23 118.3(3)
C19 C18 C17 120.4(3)
C23 C18 C17 121.3(3)
C18 C19 C20 120.1(3)
C18 C19 H19 120.0
C20 C19 H19 120.0
C21 C20 C19 120.5(3)
C21 C20 H20 119.7
C19 C20 H20 119.7
C22 C21 C20 119.6(3)
C22 C21 H21 120.2
C20 C21 H21 120.2
C21 C22 C23 120.5(3)
C21 C22 H22 119.7
C23 C22 H22 119.7
C22 C23 C18 121.1(3)
C22 C23 H23 119.5
C18 C23 H23 119.5
C9 N1 N2 110.2(2)
C9 N1 C2 128.1(2)
N2 N1 C2 111.6(2)
N1 N2 C7 103.7(2)
N1 N2 C3 106.45(19)
C7 N2 C3 115.3(2)
C16 N3 C17 123.0(2)
C16 N3 H3 118.5
C17 N3 H3 118.5

loop_
_geom_bond_atom_site_label_1
_geom_bond_atom_site_label_2
_geom_bond_distance
C1 C16 1.519(4)
C1 C2 1.533(4)
C1 C3 1.575(4)
C1 H1 0.9800
C2 N1 1.455(4)
C2 H2A 0.9700
C2 H2B 0.9700
C3 N2 1.482(3)
C3 C10 1.533(4)
C3 C4 1.548(4)
C4 C5 1.528(4)
C4 H4A 0.9700
C4 H4B 0.9700
C5 C6 1.545(5)
C5 H5A 0.9700
C5 H5B 0.9700
C6 C7 1.519(5)
C6 H6A 0.9700
C6 H6B 0.9700
C7 N2 1.474(4)
C7 C8 1.513(4)
C7 H7 0.9800
C8 C9 1.516(5)
C8 H8A 0.9700
C8 H8B 0.9700
C9 O1 1.224(4)
C9 N1 1.351(4)
C10 C15 1.381(4)
C10 C11 1.395(4)
C11 C12 1.378(5)
C11 H11 0.9300
C12 C13 1.372(5)
C12 H12 0.9300
C13 C14 1.356(4)
C13 H13 0.9300
C14 C15 1.381(4)
C14 H14 0.9300
C15 H15 0.9300
C16 O2 1.230(3)
C16 N3 1.339(4)
C17 N3 1.453(4)
C17 C18 1.508(4)
C17 H17A 0.9700
C17 H17B 0.9700
C18 C19 1.381(4)
C18 C23 1.386(5)
C19 C20 1.389(5)
C19 H19 0.9300
C20 C21 1.367(5)
C20 H20 0.9300
C21 C22 1.364(5)
C21 H21 0.9300
C22 C23 1.368(5)
C22 H22 0.9300
C23 H23 0.9300
N1 N2 1.445(3)
N3 H3 0.8600

loop_
_geom_torsion_atom_site_label_1
_geom_torsion_atom_site_label_2
_geom_torsion_atom_site_label_3
_geom_torsion_atom_site_label_4
_geom_torsion
C16 C1 C2 N1 90.7(3)
C3 C1 C2 N1 -33.0(3)
C16 C1 C3 N2 -89.6(3)
C2 C1 C3 N2 32.0(3)
C16 C1 C3 C10 154.6(2)
C2 C1 C3 C10 -83.9(2)
C16 C1 C3 C4 28.6(3)
C2 C1 C3 C4 150.1(2)
N2 C3 C4 C5 -36.6(3)
C10 C3 C4 C5 81.7(3)
C1 C3 C4 C5 -154.0(2)
C3 C4 C5 C6 63.9(3)
C4 C5 C6 C7 -19.7(4)
C5 C6 C7 N2 -43.1(3)
C5 C6 C7 C8 -157.4(3)
N2 C7 C8 C9 40.6(3)
C6 C7 C8 C9 157.9(3)
C7 C8 C9 O1 152.2(3)
C7 C8 C9 N1 -27.9(3)
N2 C3 C10 C15 -2.5(4)
C4 C3 C10 C15 -119.2(3)
C1 C3 C10 C15 110.7(3)
N2 C3 C10 C11 -179.9(3)
C4 C3 C10 C11 63.4(3)
C1 C3 C10 C11 -66.6(3)
C15 C10 C11 C12 0.3(5)
C3 C10 C11 C12 177.8(3)
C10 C11 C12 C13 0.3(6)
C11 C12 C13 C14 -0.9(6)
C12 C13 C14 C15 1.0(6)
C11 C10 C15 C14 -0.3(5)
C3 C10 C15 C14 -177.7(3)
C13 C14 C15 C10 -0.4(6)
C2 C1 C16 O2 -31.8(4)
C3 C1 C16 O2 83.6(3)
C2 C1 C16 N3 149.7(3)
C3 C1 C16 N3 -94.9(3)
N3 C17 C18 C19 106.9(3)
N3 C17 C18 C23 -72.4(4)
C23 C18 C19 C20 0.2(5)
C17 C18 C19 C20 -179.1(3)
C18 C19 C20 C21 0.6(5)
C19 C20 C21 C22 -0.4(5)
C20 C21 C22 C23 -0.5(5)
C21 C22 C23 C18 1.3(5)
C19 C18 C23 C22 -1.2(5)
C17 C18 C23 C22 178.2(3)
O1 C9 N1 N2 -176.9(3)
C8 C9 N1 N2 3.3(3)
O1 C9 N1 C2 -35.0(5)
C8 C9 N1 C2 145.2(3)
C1 C2 N1 C9 -117.8(3)
C1 C2 N1 N2 23.6(3)
C9 N1 N2 C7 23.6(3)
C2 N1 N2 C7 -124.9(2)
C9 N1 N2 C3 145.7(2)
C2 N1 N2 C3 -2.8(3)
C8 C7 N2 N1 -39.6(3)
C6 C7 N2 N1 -169.1(2)
C8 C7 N2 C3 -155.6(2)
C6 C7 N2 C3 75.0(3)
C10 C3 N2 N1 96.1(2)
C4 C3 N2 N1 -144.4(2)
C1 C3 N2 N1 -18.8(2)
C10 C3 N2 C7 -149.5(2)
C4 C3 N2 C7 -30.0(3)
C1 C3 N2 C7 95.6(2)
O2 C16 N3 C17 -0.6(5)
C1 C16 N3 C17 177.8(3)
C18 C17 N3 C16 93.9(4)
